data_1566296
loop_
_publ_author_name
'Zhang, Xiuyun'
'Liu, Yao'
'Deng, Jili'
'Xia, Jiankai'
'Zhang, Qiang'
'Chen, Xin'
'Liu, Runze'
'Gao, Yuqi'
'Gao, Jin-Ming'

_publ_section_title
;
 Structurally Diverse Sesquiterpenoid Glycoside Esters from <i>Pittosporum
 qinlingense</i> with Anti-neuroinflammatory Activity.
;
_journal_issue 1
_journal_name_full 'Journal of natural products'
_journal_page_first 115
_journal_page_last 126
_journal_paper_doi 10.1021/acs.jnatprod.1c00544
_journal_volume 85
_journal_year 2022
_chemical_absolute_configuration ad
_chemical_formula_moiety 'C28 H44 O7'
_chemical_formula_sum 'C28 H44 O7'
_chemical_formula_weight 492.63
_space_group_crystal_system monoclinic
_space_group_IT_number 4
_space_group_name_Hall 'P 2yb'
_space_group_name_H-M_alt 'P 1 21 1'
_atom_sites_solution_hydrogens geom
_atom_sites_solution_primary dual
_audit_creation_date 2020-10-20
_audit_creation_method
;
Olex2 1.2
(compiled 2018.05.29 svn.r3508 for OlexSys, GUI svn.r5506)
;
_cell_angle_alpha 90
_cell_angle_beta 98.518(2)
_cell_angle_gamma 90
_cell_formula_units_Z 4
_cell_length_a 11.6684(4)
_cell_length_b 8.0630(3)
_cell_length_c 29.5996(10)
_cell_measurement_reflns_used 9850
_cell_measurement_temperature 150(2)
_cell_measurement_theta_max 78.68
_cell_measurement_theta_min 4.53
_cell_volume 2754.08(17)
_computing_cell_refinement 'SAINT v8.37A (Bruker, 2015)'
_computing_data_reduction 'SAINT v8.37A (Bruker, 2015)'
_computing_molecular_graphics 'Olex2 (Dolomanov et al., 2009)'
_computing_publication_material 'Olex2 (Dolomanov et al., 2009)'
_computing_structure_refinement 'ShelXL (Sheldrick, 2015)'
_computing_structure_solution 'ShelXT (Sheldrick, 2015)'
_diffrn_ambient_temperature 150.0
_diffrn_measured_fraction_theta_full 0.998
_diffrn_measured_fraction_theta_max 0.990
_diffrn_measurement_device_type 'Bruker APEX-II CCD'
_diffrn_measurement_method '\f and \w scans'
_diffrn_radiation_type CuK\a
_diffrn_radiation_wavelength 1.54178
_diffrn_reflns_av_R_equivalents 0.0397
_diffrn_reflns_av_unetI/netI 0.0202
_diffrn_reflns_Laue_measured_fraction_full 0.998
_diffrn_reflns_Laue_measured_fraction_max 0.990
_diffrn_reflns_limit_h_max 14
_diffrn_reflns_limit_h_min -14
_diffrn_reflns_limit_k_max 8
_diffrn_reflns_limit_k_min -10
_diffrn_reflns_limit_l_max 37
_diffrn_reflns_limit_l_min -37
_diffrn_reflns_number 94071
_diffrn_reflns_point_group_measured_fraction_full 0.984
_diffrn_reflns_point_group_measured_fraction_max 0.963
_diffrn_reflns_theta_full 67.679
_diffrn_reflns_theta_max 79.257
_diffrn_reflns_theta_min 3.830
_diffrn_standards_number 0
_exptl_absorpt_coefficient_mu 0.679
_exptl_absorpt_correction_T_max 0.7542
_exptl_absorpt_correction_T_min 0.6871
_exptl_absorpt_correction_type multi-scan
_exptl_absorpt_process_details
;
SADABS-2016/2 (Bruker,2016/2) was used for absorption correction.
wR2(int) was 0.1198 before and 0.0612 after correction.
The Ratio of minimum to maximum transmission is 0.9110.
The \l/2 correction factor is Not present.
;
_exptl_crystal_colour colourless
_exptl_crystal_colour_primary colourless
_exptl_crystal_density_diffrn 1.188
_exptl_crystal_description block
_exptl_crystal_F_000 1072
_exptl_crystal_size_max 0.2
_exptl_crystal_size_mid 0.2
_exptl_crystal_size_min 0.05
_refine_diff_density_max 0.182
_refine_diff_density_min -0.172
_refine_diff_density_rms 0.031
_refine_ls_abs_structure_details
;
 Flack x determined using 4591 quotients [(I+)-(I-)]/[(I+)+(I-)]
 (Parsons, Flack and Wagner, Acta Cryst. B69 (2013) 249-259).
;
_refine_ls_abs_structure_Flack 0.03(3)
_refine_ls_extinction_method none
_refine_ls_goodness_of_fit_ref 1.039
_refine_ls_hydrogen_treatment constr
_refine_ls_matrix_type full
_refine_ls_number_parameters 649
_refine_ls_number_reflns 11502
_refine_ls_number_restraints 1
_refine_ls_restrained_S_all 1.038
_refine_ls_R_factor_all 0.0349
_refine_ls_R_factor_gt 0.0318
_refine_ls_shift/su_max 0.000
_refine_ls_shift/su_mean 0.000
_refine_ls_structure_factor_coef Fsqd
_refine_ls_weighting_details 'w=1/[\s^2^(Fo^2^)+(0.0459P)^2^+0.4131P] where P=(Fo^2^+2Fc^2^)/3'
_refine_ls_weighting_scheme calc
_refine_ls_wR_factor_gt 0.0819
_refine_ls_wR_factor_ref 0.0845
_reflns_Friedel_coverage 0.812
_reflns_Friedel_fraction_full 0.967
_reflns_Friedel_fraction_max 0.930
_reflns_number_gt 10811
_reflns_number_total 11502
_reflns_threshold_expression 'I > 2\s(I)'
_cod_data_source_file np1c00544_si_002.cif
_cod_data_source_block cu_1019_10_0m
_cod_database_code 1566296
_shelx_shelxl_version_number 2018/3
_shelx_space_group_comment
;
The symmetry employed for this shelxl refinement is uniquely defined
by the following loop, which should always be used as a source of
symmetry information in preference to the above space-group names.
They are only intended as comments.
;
_shelx_estimated_absorpt_t_max 0.967
_shelx_estimated_absorpt_t_min 0.876
_olex2_refinement_description
;
1. Fixed Uiso
 At 1.2 times of:
  All C(H) groups, All C(H,H) groups
 At 1.5 times of:
  All C(H,H,H) groups, All O(H) groups
2.a Ternary CH refined with riding coordinates:
 C00G(H00G), C00H(H00H), C00I(H00I), C00J(H00J), C00K(H00K), C00L(H00L),
 C00M(H00M), C00P(H00P), C00Q(H00Q), C00R(H00R), C00S(H00S), C00U(H00U),
 C00W(H00W), C00Z(H00Z), C010(H010), C011(H011), C012(H012), C014(H014),
 C018(H018), C01H(H01S)
2.b Secondary CH2 refined with riding coordinates:
 C015(H2AA,HB), C016(H01A,H01B), C01D(H4AA,HE), C01E(H5AA,HF), C01F(H01O,H01P),
  C01G(H01Q,H01R), C01J(H7AA,HI), C01P(H01X,H01Y)
2.c Aromatic/amide H refined with riding coordinates:
 C01K(H8AA), C01M(H01W)
2.d Idealised Me refined as rotating group:
 C013(H1AA,H,HA), C017(H01C,H01D,H01E), C019(H01F,H01G,H01H), C01A(H01I,H01J,
 H01K), C01B(H3AA,HC,HD), C01C(H01L,H01M,H01N), C01I(H6AA,HG,HH), C01L(H01T,
 H01U,H01V), C01O(H9AA,HJ,HK), C01Q(H0BA,HL,HM), C01R(H01Z,HN,HO), C01S(H1BA,HP,
 HQ), C01T(H2BA,HR,HS), C01U(H01,HT,HU), C01X(H3BA,HV,HW), C01Y(H0AA,HX,HY)
2.e Idealised tetrahedral OH refined as rotating group:
 O009(H009), O00A(H00A)
;
_olex2_submission_special_instructions 'No special instructions were received'

loop_
_space_group_symop_operation_xyz
'x, y, z'
'-x, y+1/2, -z'

loop_
_atom_site_label
_atom_site_type_symbol
_atom_site_fract_x
_atom_site_fract_y
_atom_site_fract_z
_atom_site_U_iso_or_equiv
_atom_site_adp_type
_atom_site_occupancy
_atom_site_site_symmetry_order
_atom_site_calc_flag
_atom_site_refinement_flags_posn
_atom_site_refinement_flags_adp
_atom_site_refinement_flags_occupancy
_atom_site_disorder_assembly
_atom_site_disorder_group
O001 O -0.09518(10) 0.31745(15) 0.25055(4) 0.0218(2) Uani 1 1 d . . . . .
O002 O 0.41282(10) 0.30191(16) 0.25261(4) 0.0230(2) Uani 1 1 d . . . . .
O003 O -0.01181(9) 0.56179(15) 0.23479(4) 0.0197(2) Uani 1 1 d . . . . .
O004 O 0.49125(9) 0.54326(15) 0.23427(4) 0.0198(2) Uani 1 1 d . . . . .
O005 O 0.48335(10) 0.39201(16) 0.39155(4) 0.0235(3) Uani 1 1 d . . . . .
O006 O 0.58007(10) 0.59487(16) 0.32937(4) 0.0227(2) Uani 1 1 d . . . . .
O007 O -0.01930(10) 0.39425(17) 0.39045(4) 0.0240(3) Uani 1 1 d . . . . .
O008 O 0.07655(10) 0.60232(16) 0.32866(4) 0.0238(2) Uani 1 1 d . . . . .
O009 O 0.28750(10) 0.27073(18) 0.32976(4) 0.0288(3) Uani 1 1 d . . . . .
H009 H 0.276862 0.290955 0.356666 0.043 Uiso 1 1 calc GR . . . .
O00A O -0.21529(10) 0.27716(18) 0.32881(4) 0.0288(3) Uani 1 1 d . . . . .
H00A H -0.223298 0.299931 0.355863 0.043 Uiso 1 1 calc GR . . . .
O00B O -0.04340(13) 0.7993(2) 0.34833(6) 0.0452(4) Uani 1 1 d . . . . .
O00C O 0.16558(12) 0.3177(3) 0.41473(5) 0.0477(4) Uani 1 1 d . . . . .
O00D O 0.66913(12) 0.3199(3) 0.41613(5) 0.0479(4) Uani 1 1 d . . . . .
O00E O 0.45938(13) 0.7897(2) 0.34958(6) 0.0459(4) Uani 1 1 d . . . . .
C00F C 0.05249(16) 0.7529(2) 0.34412(6) 0.0266(4) Uani 1 1 d . . . . .
C00G C 0.50266(14) 0.4183(2) 0.26666(5) 0.0193(3) Uani 1 1 d . . . . .
H00G H 0.580199 0.363886 0.268343 0.023 Uiso 1 1 calc R . . . .
C00H C -0.08827(15) 0.1714(2) 0.27847(6) 0.0228(3) Uani 1 1 d . . . . .
H00H H -0.010144 0.120336 0.278530 0.027 Uiso 1 1 calc R . . . .
C00I C 0.48389(14) 0.4892(2) 0.09790(5) 0.0204(3) Uani 1 1 d . . . . .
H00I H 0.526145 0.542553 0.074704 0.024 Uiso 1 1 calc R . . . .
C00J C -0.04986(16) 0.9114(2) 0.12108(6) 0.0261(4) Uani 1 1 d . . . . .
H00J H -0.079936 0.975371 0.145780 0.031 Uiso 1 1 calc R . . . .
C00K C -0.10136(14) 0.2149(2) 0.32777(6) 0.0226(3) Uani 1 1 d . . . . .
H00K H -0.088910 0.113121 0.347179 0.027 Uiso 1 1 calc R . . . .
C00L C 0.41762(16) 0.1591(2) 0.28146(6) 0.0252(4) Uani 1 1 d . . . . .
H00L H 0.495573 0.106388 0.282549 0.030 Uiso 1 1 calc R . . . .
C00M C 0.52570(14) 0.6838(2) 0.16856(5) 0.0193(3) Uani 1 1 d . . . . .
H00M H 0.481702 0.766172 0.184520 0.023 Uiso 1 1 calc R . . . .
C00N C 0.55525(16) 0.7446(2) 0.34529(6) 0.0271(4) Uani 1 1 d . . . . .
C00O C 0.07981(13) 0.5712(2) 0.20533(5) 0.0199(3) Uani 1 1 d . . . . .
C00P C -0.01748(13) 0.6229(2) 0.09493(6) 0.0224(3) Uani 1 1 d . . . . .
H00P H 0.044301 0.673475 0.079262 0.027 Uiso 1 1 calc R . . . .
C00Q C 0.40171(15) 0.2083(2) 0.33001(6) 0.0233(3) Uani 1 1 d . . . . .
H00Q H 0.413354 0.108636 0.350293 0.028 Uiso 1 1 calc R . . . .
C00R C 0.40395(15) 0.7750(2) 0.10231(6) 0.0246(4) Uani 1 1 d . . . . .
H00R H 0.360808 0.847043 0.121552 0.030 Uiso 1 1 calc R . . . .
C00S C 0.04533(14) 0.7277(2) 0.17654(5) 0.0204(3) Uani 1 1 d . . . . .
H00S H 0.017317 0.808103 0.198180 0.025 Uiso 1 1 calc R . . . .
C00T C -0.10147(15) 0.5129(3) 0.06437(6) 0.0261(4) Uani 1 1 d . . . . .
C00U C -0.00417(13) 0.4312(2) 0.26545(5) 0.0193(3) Uani 1 1 d . . . . .
H00U H 0.072499 0.374723 0.266611 0.023 Uiso 1 1 calc R . . . .
C00V C 0.07639(16) 0.3782(3) 0.42252(6) 0.0273(4) Uani 1 1 d . . . . .
C00W C 0.43601(13) 0.6130(2) 0.12929(5) 0.0197(3) Uani 1 1 d . . . . .
H00W H 0.367231 0.566233 0.141402 0.024 Uiso 1 1 calc R . . . .
C00X C 0.58506(13) 0.5689(2) 0.20653(5) 0.0192(3) Uani 1 1 d . . . . .
C00Y C 0.57908(15) 0.3787(3) 0.42375(6) 0.0271(4) Uani 1 1 d . . . . .
C00Z C -0.04998(14) 0.7264(2) 0.13413(5) 0.0203(3) Uani 1 1 d . . . . .
H00Z H -0.126567 0.691777 0.142343 0.024 Uiso 1 1 calc R . . . .
C010 C -0.01906(14) 0.4931(2) 0.31317(6) 0.0201(3) Uani 1 1 d . . . . .
H010 H -0.095142 0.550453 0.312877 0.024 Uiso 1 1 calc R . . . .
C011 C 0.48532(14) 0.4842(2) 0.31373(5) 0.0197(3) Uani 1 1 d . . . . .
H011 H 0.408880 0.541462 0.312481 0.024 Uiso 1 1 calc R . . . .
C012 C 0.49442(14) 0.3363(2) 0.34603(5) 0.0204(3) Uani 1 1 d . . . . .
H012 H 0.572292 0.283843 0.346641 0.024 Uiso 1 1 calc R . . . .
C013 C 0.68316(15) 0.6612(3) 0.23609(6) 0.0281(4) Uani 1 1 d . . . . .
H1AA H 0.654438 0.767928 0.245614 0.042 Uiso 1 1 calc GR . . . .
H H 0.746693 0.680272 0.218452 0.042 Uiso 1 1 calc GR . . . .
HA H 0.711288 0.594589 0.263159 0.042 Uiso 1 1 calc GR . . . .
C014 C -0.00879(14) 0.3426(2) 0.34446(5) 0.0214(3) Uani 1 1 d . . . . .
H014 H 0.069197 0.291069 0.344524 0.026 Uiso 1 1 calc R . . . .
C015 C 0.63218(15) 0.4046(2) 0.19108(6) 0.0249(4) Uani 1 1 d . . . . .
H2AA H 0.671059 0.345692 0.218472 0.030 Uiso 1 1 calc R . . . .
HB H 0.692014 0.429802 0.171607 0.030 Uiso 1 1 calc R . . . .
C016 C 0.08141(16) 0.9500(2) 0.12420(6) 0.0297(4) Uani 1 1 d . . . . .
H01A H 0.106356 0.941213 0.093747 0.036 Uiso 1 1 calc R . . . .
H01B H 0.098601 1.063277 0.136209 0.036 Uiso 1 1 calc R . . . .
C017 C -0.22813(16) 0.5034(3) 0.06889(6) 0.0328(4) Uani 1 1 d . . . . .
H01C H -0.236738 0.498241 0.101293 0.049 Uiso 1 1 calc GR . . . .
H01D H -0.262043 0.403773 0.053301 0.049 Uiso 1 1 calc GR . . . .
H01E H -0.268056 0.601921 0.055008 0.049 Uiso 1 1 calc GR . . . .
C018 C 0.53346(14) 0.3230(2) 0.11438(6) 0.0224(3) Uani 1 1 d . . . . .
H018 H 0.602544 0.288390 0.100341 0.027 Uiso 1 1 calc R . . . .
C019 C -0.17871(17) 0.0504(3) 0.25631(6) 0.0309(4) Uani 1 1 d . . . . .
H01F H -0.256189 0.096193 0.257099 0.046 Uiso 1 1 calc GR . . . .
H01G H -0.170794 -0.055013 0.272960 0.046 Uiso 1 1 calc GR . . . .
H01H H -0.167714 0.031692 0.224520 0.046 Uiso 1 1 calc GR . . . .
C01A C 0.19605(14) 0.6002(3) 0.23565(6) 0.0298(4) Uani 1 1 d . . . . .
H01I H 0.192876 0.704158 0.252565 0.045 Uiso 1 1 calc GR . . . .
H01J H 0.257718 0.606971 0.216562 0.045 Uiso 1 1 calc GR . . . .
H01K H 0.212034 0.508018 0.257245 0.045 Uiso 1 1 calc GR . . . .
C01B C 0.32845(16) 0.7555(3) 0.05600(6) 0.0331(4) Uani 1 1 d . . . . .
H3AA H 0.368612 0.685787 0.036200 0.050 Uiso 1 1 calc GR . . . .
HC H 0.313326 0.864827 0.041916 0.050 Uiso 1 1 calc GR . . . .
HD H 0.254855 0.703281 0.060112 0.050 Uiso 1 1 calc GR . . . .
C01C C -0.12326(18) 0.9581(3) 0.07574(7) 0.0357(4) Uani 1 1 d . . . . .
H01L H -0.097980 0.893342 0.050993 0.054 Uiso 1 1 calc GR . . . .
H01M H -0.113891 1.076605 0.069876 0.054 Uiso 1 1 calc GR . . . .
H01N H -0.204958 0.934391 0.077284 0.054 Uiso 1 1 calc GR . . . .
C01D C 0.52313(15) 0.8572(2) 0.10069(6) 0.0264(4) Uani 1 1 d . . . . .
H4AA H 0.516942 0.979374 0.102590 0.032 Uiso 1 1 calc R . . . .
HE H 0.552300 0.828271 0.071939 0.032 Uiso 1 1 calc R . . . .
C01E C 0.54351(16) 0.2865(2) 0.16470(6) 0.0264(4) Uani 1 1 d . . . . .
H5AA H 0.568502 0.170219 0.170651 0.032 Uiso 1 1 calc R . . . .
HF H 0.467191 0.301209 0.174988 0.032 Uiso 1 1 calc R . . . .
C01F C 0.14387(15) 0.8189(2) 0.15722(6) 0.0269(4) Uani 1 1 d . . . . .
H01O H 0.188577 0.741040 0.140738 0.032 Uiso 1 1 calc R . . . .
H01P H 0.197283 0.872729 0.182026 0.032 Uiso 1 1 calc R . . . .
C01G C 0.08304(16) 0.4074(2) 0.17918(6) 0.0267(4) Uani 1 1 d . . . . .
H01Q H 0.096386 0.315918 0.201665 0.032 Uiso 1 1 calc R . . . .
H01R H 0.150149 0.410234 0.162277 0.032 Uiso 1 1 calc R . . . .
C01H C -0.00976(15) 0.4368(2) 0.09935(6) 0.0259(4) Uani 1 1 d . . . . .
H01S H 0.056395 0.386660 0.086194 0.031 Uiso 1 1 calc R . . . .
C01I C 0.30862(17) 0.2806(3) 0.09603(8) 0.0393(5) Uani 1 1 d . . . . .
H6AA H 0.309986 0.309482 0.128266 0.059 Uiso 1 1 calc GR . . . .
HG H 0.296778 0.160902 0.092019 0.059 Uiso 1 1 calc GR . . . .
HH H 0.245232 0.340174 0.077411 0.059 Uiso 1 1 calc GR . . . .
C01J C 0.60548(15) 0.7886(2) 0.14253(6) 0.0241(3) Uani 1 1 d . . . . .
H7AA H 0.667236 0.719232 0.132646 0.029 Uiso 1 1 calc R . . . .
HI H 0.641765 0.880137 0.161880 0.029 Uiso 1 1 calc R . . . .
C01K C 0.55315(17) 0.4461(3) 0.46726(6) 0.0312(4) Uani 1 1 d . . . . .
H8AA H 0.480127 0.498734 0.466719 0.037 Uiso 1 1 calc R . . . .
C01L C 0.15993(19) 0.8555(3) 0.35486(7) 0.0396(5) Uani 1 1 d . . . . .
H01T H 0.225903 0.783174 0.365551 0.059 Uiso 1 1 calc GR . . . .
H01U H 0.149863 0.935995 0.378756 0.059 Uiso 1 1 calc GR . . . .
H01V H 0.174387 0.914398 0.327300 0.059 Uiso 1 1 calc GR . . . .
C01M C 0.05063(17) 0.4447(3) 0.46616(6) 0.0313(4) Uani 1 1 d . . . . .
H01W H -0.022845 0.495741 0.465909 0.038 Uiso 1 1 calc R . . . .
C01N C 0.42233(15) 0.3289(2) 0.08123(6) 0.0265(4) Uani 1 1 d . . . . .
C01O C 0.3271(2) 0.0396(3) 0.25876(7) 0.0381(5) Uani 1 1 d . . . . .
H9AA H 0.249962 0.088999 0.257710 0.057 Uiso 1 1 calc GR . . . .
HJ H 0.330949 -0.063928 0.276255 0.057 Uiso 1 1 calc GR . . . .
HK H 0.341548 0.016382 0.227605 0.057 Uiso 1 1 calc GR . . . .
C01P C -0.02610(15) 0.3671(2) 0.14520(6) 0.0270(4) Uani 1 1 d . . . . .
H01X H -0.037643 0.245518 0.142997 0.032 Uiso 1 1 calc R . . . .
H01Y H -0.095125 0.417272 0.155576 0.032 Uiso 1 1 calc R . . . .
C01Q C 0.66299(19) 0.8468(3) 0.35681(7) 0.0399(5) Uani 1 1 d . . . . .
H0BA H 0.728142 0.774411 0.368479 0.060 Uiso 1 1 calc GR . . . .
HL H 0.651498 0.928828 0.380157 0.060 Uiso 1 1 calc GR . . . .
HM H 0.679736 0.903993 0.329307 0.060 Uiso 1 1 calc GR . . . .
C01R C -0.07922(17) 0.5009(3) 0.01515(6) 0.0372(5) Uani 1 1 d . . . . .
H01Z H -0.122831 0.587934 -0.003065 0.056 Uiso 1 1 calc GR . . . .
HN H -0.104220 0.392006 0.002714 0.056 Uiso 1 1 calc GR . . . .
HO H 0.003748 0.515179 0.014079 0.056 Uiso 1 1 calc GR . . . .
C01S C 0.5845(2) 0.5132(3) 0.54923(7) 0.0450(6) Uani 1 1 d . . . . .
H1BA H 0.639742 0.599034 0.561697 0.068 Uiso 1 1 calc GR . . . .
HP H 0.581944 0.425811 0.572064 0.068 Uiso 1 1 calc GR . . . .
HQ H 0.507267 0.562487 0.541447 0.068 Uiso 1 1 calc GR . . . .
C01T C 0.42938(18) 0.2819(3) 0.03209(6) 0.0359(4) Uani 1 1 d . . . . .
H2BA H 0.367111 0.337380 0.011783 0.054 Uiso 1 1 calc GR . . . .
HR H 0.421064 0.161449 0.028497 0.054 Uiso 1 1 calc GR . . . .
HS H 0.504539 0.316378 0.024262 0.054 Uiso 1 1 calc GR . . . .
C01U C 0.0839(2) 0.5122(3) 0.54823(7) 0.0457(6) Uani 1 1 d . . . . .
H01 H 0.138492 0.599486 0.560307 0.069 Uiso 1 1 calc GR . . . .
HT H 0.083370 0.424908 0.571224 0.069 Uiso 1 1 calc GR . . . .
HU H 0.006049 0.559483 0.540813 0.069 Uiso 1 1 calc GR . . . .
C01V C 0.62171(19) 0.4405(3) 0.50722(6) 0.0394(5) Uani 1 1 d . . . . .
C01W C 0.12050(19) 0.4402(3) 0.50599(7) 0.0399(5) Uani 1 1 d . . . . .
C01X C 0.7392(3) 0.3654(9) 0.51491(10) 0.131(3) Uani 1 1 d . . . . .
H3BA H 0.740216 0.272338 0.536246 0.196 Uiso 1 1 calc GR . . . .
HV H 0.795860 0.448963 0.527762 0.196 Uiso 1 1 calc GR . . . .
HW H 0.759169 0.325459 0.485786 0.196 Uiso 1 1 calc GR . . . .
C01Y C 0.2385(3) 0.3670(9) 0.51318(10) 0.130(3) Uani 1 1 d . . . . .
H0AA H 0.240893 0.274004 0.534609 0.195 Uiso 1 1 calc GR . . . .
HX H 0.294788 0.451481 0.525739 0.195 Uiso 1 1 calc GR . . . .
HY H 0.257867 0.327289 0.483942 0.195 Uiso 1 1 calc GR . . . .

loop_
_atom_site_aniso_label
_atom_site_aniso_U_11
_atom_site_aniso_U_22
_atom_site_aniso_U_33
_atom_site_aniso_U_23
_atom_site_aniso_U_13
_atom_site_aniso_U_12
O001 0.0218(5) 0.0212(6) 0.0211(5) 0.0009(5) -0.0008(4) -0.0036(5)
O002 0.0264(6) 0.0242(6) 0.0180(5) -0.0011(5) 0.0016(4) -0.0075(5)
O003 0.0169(5) 0.0217(6) 0.0212(5) 0.0019(4) 0.0047(4) 0.0007(4)
O004 0.0179(5) 0.0229(6) 0.0191(5) 0.0027(4) 0.0043(4) 0.0007(4)
O005 0.0241(6) 0.0312(7) 0.0151(5) -0.0010(5) 0.0025(4) 0.0027(5)
O006 0.0213(5) 0.0253(6) 0.0213(5) -0.0048(5) 0.0018(4) -0.0031(5)
O007 0.0235(6) 0.0308(7) 0.0175(5) -0.0001(5) 0.0023(4) 0.0025(5)
O008 0.0204(5) 0.0258(7) 0.0246(6) -0.0045(5) 0.0018(4) -0.0031(5)
O009 0.0222(6) 0.0393(8) 0.0254(6) -0.0023(5) 0.0055(5) -0.0039(5)
O00A 0.0213(6) 0.0377(8) 0.0279(6) -0.0029(5) 0.0054(5) -0.0026(5)
O00B 0.0358(8) 0.0300(8) 0.0697(10) -0.0154(8) 0.0079(7) 0.0019(6)
O00C 0.0326(7) 0.0840(13) 0.0245(6) -0.0073(7) -0.0022(5) 0.0201(8)
O00D 0.0324(7) 0.0848(13) 0.0245(6) -0.0090(7) -0.0028(5) 0.0195(8)
O00E 0.0373(8) 0.0302(8) 0.0708(11) -0.0163(8) 0.0100(7) 0.0019(6)
C00F 0.0315(9) 0.0240(9) 0.0239(8) -0.0013(7) 0.0030(7) -0.0029(7)
C00G 0.0190(7) 0.0217(9) 0.0170(7) -0.0007(6) 0.0015(6) -0.0022(6)
C00H 0.0255(8) 0.0196(8) 0.0229(8) 0.0003(6) 0.0023(6) -0.0003(7)
C00I 0.0182(7) 0.0245(9) 0.0188(7) -0.0006(6) 0.0039(6) -0.0013(6)
C00J 0.0293(9) 0.0237(9) 0.0268(8) 0.0020(7) 0.0092(7) -0.0011(7)
C00K 0.0227(8) 0.0230(9) 0.0220(8) 0.0020(6) 0.0032(6) -0.0013(7)
C00L 0.0321(9) 0.0215(9) 0.0224(8) -0.0019(6) 0.0051(7) -0.0056(7)
C00M 0.0185(7) 0.0202(8) 0.0200(7) 0.0001(6) 0.0050(6) 0.0011(6)
C00N 0.0337(9) 0.0241(9) 0.0232(8) -0.0036(7) 0.0032(7) -0.0033(7)
C00O 0.0157(7) 0.0246(9) 0.0202(7) 0.0000(6) 0.0052(6) 0.0000(6)
C00P 0.0178(7) 0.0292(9) 0.0210(8) -0.0029(7) 0.0056(6) -0.0032(7)
C00Q 0.0260(8) 0.0244(9) 0.0196(7) 0.0015(6) 0.0036(6) -0.0021(7)
C00R 0.0251(8) 0.0256(9) 0.0236(8) 0.0050(7) 0.0052(6) 0.0059(7)
C00S 0.0194(7) 0.0218(8) 0.0209(7) -0.0021(6) 0.0057(6) -0.0025(6)
C00T 0.0210(8) 0.0357(10) 0.0218(8) -0.0061(7) 0.0038(6) -0.0046(7)
C00U 0.0173(7) 0.0206(8) 0.0197(7) -0.0002(6) 0.0014(6) -0.0009(6)
C00V 0.0278(9) 0.0325(10) 0.0207(8) -0.0001(7) 0.0003(7) 0.0017(7)
C00W 0.0172(7) 0.0218(8) 0.0204(7) 0.0011(6) 0.0037(6) 0.0000(6)
C00X 0.0172(7) 0.0231(9) 0.0176(7) 0.0003(6) 0.0038(6) -0.0017(6)
C00Y 0.0274(9) 0.0333(10) 0.0196(8) -0.0002(7) 0.0007(6) 0.0015(7)
C00Z 0.0178(7) 0.0225(8) 0.0212(8) 0.0007(6) 0.0048(6) -0.0010(6)
C010 0.0164(7) 0.0219(9) 0.0214(7) -0.0016(6) 0.0005(6) -0.0021(6)
C011 0.0183(7) 0.0218(8) 0.0183(7) -0.0021(6) 0.0005(6) -0.0025(6)
C012 0.0213(7) 0.0251(9) 0.0148(7) -0.0011(6) 0.0028(6) 0.0016(6)
C013 0.0226(8) 0.0368(11) 0.0240(8) -0.0001(7) 0.0007(7) -0.0072(7)
C014 0.0202(7) 0.0261(9) 0.0178(7) -0.0010(6) 0.0026(6) 0.0016(6)
C015 0.0249(8) 0.0279(9) 0.0227(8) 0.0030(7) 0.0056(6) 0.0064(7)
C016 0.0328(9) 0.0244(10) 0.0338(9) 0.0001(7) 0.0108(7) -0.0079(8)
C017 0.0236(9) 0.0463(12) 0.0288(9) -0.0063(8) 0.0047(7) -0.0075(8)
C018 0.0237(8) 0.0210(9) 0.0240(8) -0.0024(6) 0.0080(6) -0.0001(7)
C019 0.0362(10) 0.0251(10) 0.0303(9) -0.0016(7) 0.0011(7) -0.0083(8)
C01A 0.0179(8) 0.0424(11) 0.0284(9) 0.0034(8) 0.0013(6) -0.0035(8)
C01B 0.0283(9) 0.0416(12) 0.0286(9) 0.0095(8) 0.0017(7) 0.0059(8)
C01C 0.0375(11) 0.0352(11) 0.0346(10) 0.0118(8) 0.0063(8) 0.0023(9)
C01D 0.0307(9) 0.0224(9) 0.0273(8) 0.0046(7) 0.0080(7) -0.0001(7)
C01E 0.0349(9) 0.0202(9) 0.0255(8) 0.0010(7) 0.0089(7) 0.0030(7)
C01F 0.0230(8) 0.0313(10) 0.0268(8) -0.0009(7) 0.0046(6) -0.0093(7)
C01G 0.0286(9) 0.0263(9) 0.0259(8) -0.0009(7) 0.0064(7) 0.0075(7)
C01H 0.0231(8) 0.0296(10) 0.0254(8) -0.0086(7) 0.0050(7) 0.0003(7)
C01I 0.0271(9) 0.0424(12) 0.0503(12) -0.0122(10) 0.0118(8) -0.0117(9)
C01J 0.0253(8) 0.0219(9) 0.0262(8) 0.0011(7) 0.0075(6) -0.0027(7)
C01K 0.0342(10) 0.0362(11) 0.0228(8) -0.0031(8) 0.0033(7) 0.0031(8)
C01L 0.0424(11) 0.0369(12) 0.0388(11) -0.0099(9) 0.0040(9) -0.0153(9)
C01M 0.0334(10) 0.0370(11) 0.0233(8) -0.0026(8) 0.0033(7) 0.0032(8)
C01N 0.0243(8) 0.0289(10) 0.0268(8) -0.0057(7) 0.0049(6) -0.0041(7)
C01O 0.0514(12) 0.0342(11) 0.0291(9) -0.0063(8) 0.0071(8) -0.0208(10)
C01P 0.0308(9) 0.0197(9) 0.0307(9) -0.0039(7) 0.0056(7) 0.0003(7)
C01Q 0.0447(11) 0.0374(12) 0.0370(10) -0.0130(9) 0.0040(9) -0.0157(10)
C01R 0.0322(10) 0.0560(14) 0.0238(9) -0.0102(9) 0.0057(7) -0.0081(9)
C01S 0.0560(14) 0.0577(15) 0.0210(9) -0.0094(9) 0.0047(9) 0.0013(12)
C01T 0.0378(10) 0.0404(12) 0.0293(9) -0.0101(8) 0.0037(7) -0.0030(9)
C01U 0.0563(14) 0.0569(15) 0.0236(9) -0.0090(9) 0.0051(9) 0.0030(12)
C01V 0.0415(11) 0.0545(14) 0.0216(9) -0.0083(9) 0.0023(8) 0.0003(10)
C01W 0.0410(11) 0.0549(14) 0.0233(9) -0.0065(9) 0.0033(8) 0.0012(10)
C01X 0.073(2) 0.275(7) 0.0365(14) -0.049(3) -0.0202(14) 0.083(3)
C01Y 0.070(2) 0.275(7) 0.0364(14) -0.047(3) -0.0177(14) 0.078(3)

loop_
_atom_type_symbol
_atom_type_description
_atom_type_scat_dispersion_real
_atom_type_scat_dispersion_imag
_atom_type_scat_source
C C 0.0181 0.0091 'International Tables Vol C Tables 4.2.6.8 and 6.1.1.4'
H H 0.0000 0.0000 'International Tables Vol C Tables 4.2.6.8 and 6.1.1.4'
O O 0.0492 0.0322 'International Tables Vol C Tables 4.2.6.8 and 6.1.1.4'

loop_
_geom_angle_atom_site_label_1
_geom_angle_atom_site_label_2
_geom_angle_atom_site_label_3
_geom_angle
_geom_angle_site_symmetry_1
_geom_angle_site_symmetry_3
_geom_angle_publ_flag
C00U O001 C00H 112.03(12) . . ?
C00G O002 C00L 113.24(12) . . ?
C00U O003 C00O 116.34(12) . . ?
C00G O004 C00X 118.95(12) . . ?
C00Y O005 C012 116.83(13) . . ?
C00N O006 C011 118.27(13) . . ?
C00V O007 C014 117.01(13) . . ?
C00F O008 C010 118.05(13) . . ?
O008 C00F C01L 111.20(16) . . ?
O00B C00F O008 124.13(17) . . ?
O00B C00F C01L 124.67(19) . . ?
O002 C00G C011 107.70(12) . . ?
O004 C00G O002 106.65(12) . . ?
O004 C00G C011 111.41(14) . . ?
O001 C00H C00K 110.87(14) . . ?
O001 C00H C019 107.66(14) . . ?
C019 C00H C00K 113.54(15) . . ?
C018 C00I C00W 122.74(14) . . ?
C018 C00I C01N 59.51(11) . . ?
C01N C00I C00W 123.67(14) . . ?
C00Z C00J C016 102.51(14) . . ?
C01C C00J C00Z 115.96(16) . . ?
C01C C00J C016 114.99(15) . . ?
O00A C00K C00H 109.06(13) . . ?
O00A C00K C014 111.99(14) . . ?
C014 C00K C00H 107.38(13) . . ?
O002 C00L C00Q 110.67(14) . . ?
O002 C00L C01O 106.54(15) . . ?
C01O C00L C00Q 114.13(15) . . ?
C00X C00M C00W 120.39(14) . . ?
C00X C00M C01J 117.00(13) . . ?
C01J C00M C00W 102.52(13) . . ?
O006 C00N C01Q 110.89(16) . . ?
O00E C00N O006 124.16(17) . . ?
O00E C00N C01Q 124.95(19) . . ?
O003 C00O C00S 102.45(12) . . ?
O003 C00O C01A 108.52(13) . . ?
O003 C00O C01G 109.12(13) . . ?
C01A C00O C00S 109.59(15) . . ?
C01A C00O C01G 109.99(15) . . ?
C01G C00O C00S 116.71(13) . . ?
C00T C00P C00Z 124.26(14) . . ?
C01H C00P C00T 59.68(12) . . ?
C01H C00P C00Z 119.85(15) . . ?
O009 C00Q C00L 109.32(14) . . ?
O009 C00Q C012 112.58(14) . . ?
C012 C00Q C00L 106.84(13) . . ?
C01B C00R C00W 116.10(16) . . ?
C01B C00R C01D 114.77(14) . . ?
C01D C00R C00W 103.16(13) . . ?
C00O C00S C00Z 122.66(14) . . ?
C00O C00S C01F 116.54(14) . . ?
C01F C00S C00Z 100.81(13) . . ?
C00P C00T C01R 114.93(15) . . ?
C017 C00T C00P 122.19(15) . . ?
C017 C00T C01R 113.02(15) . . ?
C01H C00T C00P 59.85(12) . . ?
C01H C00T C017 121.69(16) . . ?
C01H C00T C01R 115.36(16) . . ?
O001 C00U C010 108.32(12) . . ?
O003 C00U O001 108.33(12) . . ?
O003 C00U C010 110.61(14) . . ?
O007 C00V C01M 108.97(15) . . ?
O00C C00V O007 123.31(16) . . ?
O00C C00V C01M 127.73(17) . . ?
C00I C00W C00M 115.44(13) . . ?
C00I C00W C00R 108.70(13) . . ?
C00R C00W C00M 99.23(13) . . ?
O004 C00X C00M 101.53(12) . . ?
O004 C00X C013 107.71(13) . . ?
O004 C00X C015 111.93(13) . . ?
C013 C00X C00M 110.08(15) . . ?
C013 C00X C015 108.72(14) . . ?
C015 C00X C00M 116.44(13) . . ?
O005 C00Y C01K 109.29(15) . . ?
O00D C00Y O005 123.25(16) . . ?
O00D C00Y C01K 127.46(16) . . ?
C00J C00Z C00S 99.76(14) . . ?
C00P C00Z C00J 109.27(13) . . ?
C00P C00Z C00S 113.04(13) . . ?
O008 C010 C00U 107.69(12) . . ?
O008 C010 C014 107.85(13) . . ?
C014 C010 C00U 107.00(13) . . ?
O006 C011 C00G 107.95(12) . . ?
O006 C011 C012 107.71(12) . . ?
C012 C011 C00G 107.02(13) . . ?
O005 C012 C00Q 110.16(13) . . ?
O005 C012 C011 109.55(14) . . ?
C00Q C012 C011 110.86(13) . . ?
O007 C014 C00K 110.23(13) . . ?
O007 C014 C010 109.47(14) . . ?
C00K C014 C010 110.75(13) . . ?
C00X C015 C01E 116.43(14) . . ?
C01F C016 C00J 105.61(14) . . ?
C01E C018 C00I 117.57(14) . . ?
C01E C018 C01N 125.73(15) . . ?
C01N C018 C00I 60.69(11) . . ?
C00R C01D C01J 106.00(13) . . ?
C018 C01E C015 109.28(14) . . ?
C00S C01F C016 104.63(14) . . ?
C00O C01G C01P 115.63(14) . . ?
C00T C01H C00P 60.47(12) . . ?
C00T C01H C01P 126.85(15) . . ?
C01P C01H C00P 115.82(15) . . ?
C00M C01J C01D 104.19(13) . . ?
C01V C01K C00Y 126.40(19) . . ?
C01W C01M C00V 126.18(19) . . ?
C018 C01N C00I 59.80(11) . . ?
C018 C01N C01I 120.79(16) . . ?
C018 C01N C01T 116.93(15) . . ?
C01I C01N C00I 121.14(16) . . ?
C01I C01N C01T 112.88(16) . . ?
C01T C01N C00I 115.62(16) . . ?
C01H C01P C01G 107.91(15) . . ?
C01K C01V C01S 121.1(2) . . ?
C01K C01V C01X 124.8(2) . . ?
C01X C01V C01S 114.06(19) . . ?
C01M C01W C01U 121.1(2) . . ?
C01M C01W C01Y 124.9(2) . . ?
C01Y C01W C01U 114.06(19) . . ?

loop_
_geom_bond_atom_site_label_1
_geom_bond_atom_site_label_2
_geom_bond_distance
_geom_bond_site_symmetry_2
_geom_bond_publ_flag
O001 C00H 1.434(2) . ?
O001 C00U 1.4231(19) . ?
O002 C00G 1.4225(19) . ?
O002 C00L 1.430(2) . ?
O003 C00O 1.4783(18) . ?
O003 C00U 1.384(2) . ?
O004 C00G 1.384(2) . ?
O004 C00X 1.4770(18) . ?
O005 C00Y 1.361(2) . ?
O005 C012 1.4441(18) . ?
O006 C00N 1.343(2) . ?
O006 C011 1.4425(19) . ?
O007 C00V 1.360(2) . ?
O007 C014 1.4460(19) . ?
O008 C00F 1.342(2) . ?
O008 C010 1.4418(19) . ?
O009 C00Q 1.424(2) . ?
O00A C00K 1.426(2) . ?
O00B C00F 1.204(2) . ?
O00C C00V 1.202(2) . ?
O00D C00Y 1.204(2) . ?
O00E C00N 1.201(2) . ?
C00F C01L 1.496(3) . ?
C00G C011 1.532(2) . ?
C00H C00K 1.530(2) . ?
C00H C019 1.513(2) . ?
C00I C00W 1.525(2) . ?
C00I C018 1.511(2) . ?
C00I C01N 1.525(2) . ?
C00J C00Z 1.541(3) . ?
C00J C016 1.552(2) . ?
C00J C01C 1.528(3) . ?
C00K C014 1.521(2) . ?
C00L C00Q 1.529(2) . ?
C00L C01O 1.512(3) . ?
C00M C00W 1.553(2) . ?
C00M C00X 1.539(2) . ?
C00M C01J 1.545(2) . ?
C00N C01Q 1.499(3) . ?
C00O C00S 1.542(2) . ?
C00O C01A 1.529(2) . ?
C00O C01G 1.534(2) . ?
C00P C00T 1.517(2) . ?
C00P C00Z 1.522(2) . ?
C00P C01H 1.508(3) . ?
C00Q C012 1.519(2) . ?
C00R C00W 1.548(2) . ?
C00R C01B 1.524(2) . ?
C00R C01D 1.547(2) . ?
C00S C00Z 1.549(2) . ?
C00S C01F 1.545(2) . ?
C00T C017 1.506(2) . ?
C00T C01H 1.505(3) . ?
C00T C01R 1.520(2) . ?
C00U C010 1.532(2) . ?
C00V C01M 1.470(2) . ?
C00X C013 1.527(2) . ?
C00X C015 1.530(2) . ?
C00Y C01K 1.470(2) . ?
C010 C014 1.521(2) . ?
C011 C012 1.523(2) . ?
C015 C01E 1.532(3) . ?
C016 C01F 1.546(3) . ?
C018 C01E 1.506(2) . ?
C018 C01N 1.507(2) . ?
C01D C01J 1.553(2) . ?
C01G C01P 1.536(2) . ?
C01H C01P 1.507(3) . ?
C01I C01N 1.509(2) . ?
C01K C01V 1.327(3) . ?
C01M C01W 1.331(3) . ?
C01N C01T 1.517(2) . ?
C01S C01V 1.496(3) . ?
C01U C01W 1.497(3) . ?
C01V C01X 1.486(4) . ?
C01W C01Y 1.484(4) . ?
